data_7720243
loop_
_publ_author_name
'Zhao, Zong-Jie'
'Yan, Yu-Zheng'
'Fu, Jia-Jian'
'Wu, Hong-Yan'
'Zhang, Jian-Han'

_publ_section_title
;
 Crystal structures and optical properties of two layered lead halide
 phosphites
 Pb<sub>3</sub>(HPO<sub>3</sub>)Cl<sub>4</sub>&#xb7;H<sub>2</sub>O and
 Pb<sub>3</sub>(HPO<sub>3</sub>)<sub>2</sub>Cl<sub>2</sub>&#xb7;H<sub>2</sub>O.
;
_journal_issue 10
_journal_name_full 'Dalton transactions (Cambridge, England : 2003)'
_journal_page_first 4169
_journal_page_last 4180
_journal_paper_doi 10.1039/d5dt03075g
_journal_volume 55
_journal_year 2026
_chemical_formula_moiety 'Cl2 H2 O6 P2 Pb3, 0.5(H4 O2)'
_chemical_formula_sum 'Cl2 H4 O7 P2 Pb3'
_chemical_formula_weight 870.44
_space_group_crystal_system monoclinic
_space_group_IT_number 11
_space_group_name_Hall '-P 2yb'
_space_group_name_H-M_alt 'P 1 21/m 1'
_atom_sites_solution_hydrogens difmap
_atom_sites_solution_primary iterative
_audit_creation_date 2026-01-26
_audit_creation_method
;
Olex2 1.5
(compiled 2024.02.16 svn.r378c4104 for OlexSys, GUI svn.r6928)
;
_audit_update_record
;
2026-01-28 deposited with the CCDC.	2026-02-04 downloaded from the CCDC.
;
_cell_angle_alpha 90
_cell_angle_beta 94.808(3)
_cell_angle_gamma 90
_cell_formula_units_Z 2
_cell_length_a 7.0370(3)
_cell_length_b 5.4777(2)
_cell_length_c 14.1283(5)
_cell_measurement_reflns_used 2275
_cell_measurement_temperature 293
_cell_measurement_theta_max 30.1120
_cell_measurement_theta_min 2.8760
_cell_volume 542.68(4)
_computing_cell_refinement 'CrysAlisPro 1.171.39.46e (Rigaku OD, 2018)'
_computing_data_collection 'CrysAlisPro 1.171.39.46e (Rigaku OD, 2018)'
_computing_data_reduction 'CrysAlisPro 1.171.39.46e (Rigaku OD, 2018)'
_computing_molecular_graphics 'Olex2 1.5 (Dolomanov et al., 2009)'
_computing_publication_material 'Olex2 1.5 (Dolomanov et al., 2009)'
_computing_structure_refinement 'SHELXL 2019/3 (Sheldrick, 2015)'
_computing_structure_solution 'olex2.solve 1.5 (Bourhis et al., 2015)'
_diffrn_ambient_temperature 293.00
_diffrn_measured_fraction_theta_full 0.989
_diffrn_measured_fraction_theta_max 0.989
_diffrn_measurement_details
;
List of Runs (angles in degrees, time in seconds):

  # Type    Start    End  Width  t~exp~   \w     \q     \k     \f   Frames
#--------------------------------------------------------------------------
  1  \w    -23.00   3.00   0.50    6.12    --   20.00  54.00 -90.00   52
  2  \w     12.00 110.00   0.50    6.12    --   20.00  54.00 -90.00  196
  3  \w    -71.00 110.00   0.50    6.12    --   20.00  54.00  30.00  362
  4  \w    -16.00   9.00   0.50    6.12    --   20.00  54.00-180.00   50
  5  \w     41.00  66.00   0.50    6.12    --   20.00  54.00-180.00   50
  6  \w     73.00 109.00   0.50    6.12    --   20.00  54.00-180.00   72
  7  \w    -35.00 -10.00   0.50    6.12    --   20.00  54.00 -30.00   50
  8  \w     43.00  68.00   0.50    6.12    --   20.00  54.00 -30.00   50
  9  \w    -17.00   8.00   0.50    6.12    --   20.00  54.00-120.00   50
 10  \w    -69.00 -40.00   0.50    6.12    --   20.00  54.00 -90.00   58
;
_diffrn_measurement_device 'two-circle diffractometer'
_diffrn_measurement_device_type 'XtaLAB Mini II'
_diffrn_measurement_method '\w scans'
_diffrn_radiation_type MoK\a
_diffrn_radiation_wavelength 0.71073
_diffrn_reflns_av_R_equivalents 0.0439
_diffrn_reflns_av_unetI/netI 0.0526
_diffrn_reflns_Laue_measured_fraction_full 0.989
_diffrn_reflns_Laue_measured_fraction_max 0.989
_diffrn_reflns_limit_h_max 8
_diffrn_reflns_limit_h_min -8
_diffrn_reflns_limit_k_max 5
_diffrn_reflns_limit_k_min -6
_diffrn_reflns_limit_l_max 16
_diffrn_reflns_limit_l_min -16
_diffrn_reflns_number 3525
_diffrn_reflns_point_group_measured_fraction_full 0.989
_diffrn_reflns_point_group_measured_fraction_max 0.989
_diffrn_reflns_theta_full 24.989
_diffrn_reflns_theta_max 24.989
_diffrn_reflns_theta_min 2.894
_exptl_absorpt_coefficient_mu 47.212
_exptl_absorpt_correction_T_max 1.00000
_exptl_absorpt_correction_T_min 0.03427
_exptl_absorpt_correction_type multi-scan
_exptl_absorpt_process_details
;
CrysAlisPro 1.171.39.46e (Rigaku Oxford Diffraction, 2018)
Empirical absorption correction using spherical harmonics,
 implemented in SCALE3 ABSPACK scaling algorithm.
;
_exptl_crystal_colour 'clear light colourless'
_exptl_crystal_colour_lustre clear
_exptl_crystal_colour_modifier light
_exptl_crystal_colour_primary colourless
_exptl_crystal_density_diffrn 5.327
_exptl_crystal_description needle
_exptl_crystal_F_000 740
_exptl_crystal_size_max 0.06
_exptl_crystal_size_mid 0.03
_exptl_crystal_size_min 0.02
_refine_diff_density_max 2.079
_refine_diff_density_min -1.858
_refine_diff_density_rms 0.340
_refine_ls_extinction_coef 0.0034(3)
_refine_ls_extinction_expression Fc^*^=kFc[1+0.001xFc^2^\l^3^/sin(2\q)]^-1/4^
_refine_ls_extinction_method 'SHELXL-2019/2 (Sheldrick 2019)'
_refine_ls_goodness_of_fit_ref 1.055
_refine_ls_hydrogen_treatment refxyz
_refine_ls_matrix_type full
_refine_ls_number_parameters 91
_refine_ls_number_reflns 1059
_refine_ls_number_restraints 5
_refine_ls_restrained_S_all 1.052
_refine_ls_R_factor_all 0.0324
_refine_ls_R_factor_gt 0.0290
_refine_ls_shift/su_max 0.001
_refine_ls_shift/su_mean 0.000
_refine_ls_structure_factor_coef Fsqd
_refine_ls_weighting_details 'w=1/[\s^2^(Fo^2^)+(0.0247P)^2^] where P=(Fo^2^+2Fc^2^)/3'
_refine_ls_weighting_scheme calc
_refine_ls_wR_factor_gt 0.0636
_refine_ls_wR_factor_ref 0.0646
_reflns_Friedel_coverage 0.000
_reflns_number_gt 957
_reflns_number_total 1059
_reflns_threshold_expression 'I > 2\s(I)'
_cod_data_source_file d5dt03075g2.cif
_cod_data_source_block 20250624-g2-2
_cod_depositor_comments 'Adding full bibliography for 7720243--7720244.cif.'
_cod_database_code 7720243
_shelx_shelxl_version_number 2019/3
_shelx_space_group_comment
;
The symmetry employed for this shelxl refinement is uniquely defined
by the following loop, which should always be used as a source of
symmetry information in preference to the above space-group names.
They are only intended as comments.
;
_shelx_estimated_absorpt_t_max 0.452
_shelx_estimated_absorpt_t_min 0.164
_olex2_refinement_description
;
1. Fixed Uiso
 At 1.5 times of:
  All H(H) groups, All O(H) groups
2. Restrained distances
 P1-H1 = P2-H2
 1.3 with sigma of 0.02
 O5-H5B = O5-H5A
 0.85 with sigma of 0.02
 H5B-H5A
 1.4 with sigma of 0.02
3. Others
 Fixed Sof: H5A(0.5)
;
_olex2_submission_special_instructions 'No special instructions were received'
_oxdiff_exptl_absorpt_empirical_details
;
Empirical correction (ABSPACK) includes:
- Absorption correction using spherical harmonics
- Frame scaling
;

loop_
_space_group_symop_operation_xyz
'x, y, z'
'-x, y+1/2, -z'
'-x, -y, -z'
'x, -y-1/2, z'

loop_
_atom_site_label
_atom_site_type_symbol
_atom_site_fract_x
_atom_site_fract_y
_atom_site_fract_z
_atom_site_U_iso_or_equiv
_atom_site_adp_type
_atom_site_occupancy
_atom_site_site_symmetry_order
_atom_site_calc_flag
_atom_site_refinement_flags_posn
_atom_site_refinement_flags_adp
_atom_site_refinement_flags_occupancy
_atom_site_disorder_assembly
_atom_site_disorder_group
Pb3 Pb 0.09996(7) 1.250000 0.87235(4) 0.01557(19) Uani 1 2 d S T P . .
Pb1 Pb 0.64326(7) 0.750000 0.38987(4) 0.01726(19) Uani 1 2 d S T P . .
Pb2 Pb 0.81113(7) 0.750000 0.67663(4) 0.01627(19) Uani 1 2 d S T P . .
P1 P 0.8338(5) 0.250000 0.5295(2) 0.0091(7) Uani 1 2 d DS T P . .
Cl2 Cl -0.2747(5) 1.250000 0.7713(2) 0.0204(8) Uani 1 2 d S T P . .
P2 P 0.3510(5) 0.750000 0.7570(2) 0.0135(8) Uani 1 2 d DS T P . .
Cl1 Cl -0.0591(7) 0.750000 0.9125(3) 0.0372(11) Uani 1 2 d S T P . .
O2 O 0.7166(9) 0.4814(11) 0.5422(4) 0.0150(15) Uani 1 1 d . . . . .
O4 O 0.2285(9) 0.9821(12) 0.7520(4) 0.0221(17) Uani 1 1 d . . . . .
O3 O 0.4807(13) 0.750000 0.6780(6) 0.017(2) Uani 1 2 d S T P . .
O1 O 1.0152(13) 0.250000 0.5934(7) 0.021(2) Uani 1 2 d S T P . .
H1 H 0.879(18) 0.250000 0.442(3) 0.032 Uiso 1 2 d DS U P . .
H2 H 0.451(15) 0.750000 0.839(4) 0.02(3) Uiso 1 2 d DS . P . .
O5 O 0.473(2) 1.250000 0.9514(9) 0.055(4) Uani 1 2 d DS T P . .
H5A H 0.568(14) 1.33(3) 0.978(8) 0.03(7) Uiso 0.5 1 d D . P . .
H5B H 0.48(2) 1.250000 0.8914(18) 0.040 Uiso 1 2 d DS U P . .

loop_
_atom_site_aniso_label
_atom_site_aniso_U_11
_atom_site_aniso_U_22
_atom_site_aniso_U_33
_atom_site_aniso_U_23
_atom_site_aniso_U_13
_atom_site_aniso_U_12
Pb3 0.0187(3) 0.0163(3) 0.0119(3) 0.000 0.0023(2) 0.000
Pb1 0.0169(3) 0.0176(3) 0.0167(3) 0.000 -0.0022(2) 0.000
Pb2 0.0144(3) 0.0187(3) 0.0156(3) 0.000 0.0006(2) 0.000
P1 0.0093(16) 0.0121(17) 0.0061(17) 0.000 0.0016(14) 0.000
Cl2 0.0229(18) 0.025(2) 0.0138(17) 0.000 0.0029(15) 0.000
P2 0.0175(19) 0.0131(18) 0.0102(19) 0.000 0.0024(15) 0.000
Cl1 0.070(3) 0.019(2) 0.026(2) 0.000 0.022(2) 0.000
O2 0.023(4) 0.009(3) 0.013(4) 0.003(3) -0.001(3) 0.004(3)
O4 0.028(4) 0.008(4) 0.032(4) -0.001(3) 0.013(3) 0.003(3)
O3 0.012(5) 0.016(5) 0.027(6) 0.000 0.015(4) 0.000
O1 0.008(5) 0.031(6) 0.023(6) 0.000 -0.002(4) 0.000
O5 0.040(8) 0.101(12) 0.026(7) 0.000 0.001(7) 0.000

loop_
_atom_type_symbol
_atom_type_description
_atom_type_scat_dispersion_real
_atom_type_scat_dispersion_imag
_atom_type_scat_source
Cl Cl 0.1484 0.1585 'International Tables Vol C Tables 4.2.6.8 and 6.1.1.4'
H H 0.0000 0.0000 'International Tables Vol C Tables 4.2.6.8 and 6.1.1.4'
O O 0.0106 0.0060 'International Tables Vol C Tables 4.2.6.8 and 6.1.1.4'
P P 0.1023 0.0942 'International Tables Vol C Tables 4.2.6.8 and 6.1.1.4'
Pb Pb -3.3944 10.1111 'International Tables Vol C Tables 4.2.6.8 and 6.1.1.4'

loop_
_geom_angle_atom_site_label_1
_geom_angle_atom_site_label_2
_geom_angle_atom_site_label_3
_geom_angle
_geom_angle_site_symmetry_1
_geom_angle_site_symmetry_3
_geom_angle_publ_flag
Cl2 Pb3 Cl2 0.00(7) . 4_585 ?
Cl2 Pb3 Cl1 75.92(9) 4_585 . ?
Cl2 Pb3 Cl1 75.92(9) . . ?
Cl2 Pb3 Cl1 75.92(9) 4_585 1_565 ?
Cl2 Pb3 Cl1 109.34(11) . 3_577 ?
Cl2 Pb3 Cl1 75.92(9) . 1_565 ?
Cl2 Pb3 Cl1 109.34(11) 4_585 3_577 ?
Cl1 Pb3 Cl1 75.43(8) . 3_577 ?
Cl1 Pb3 Cl1 129.33(15) . 1_565 ?
Cl1 Pb3 Cl1 75.43(8) 1_565 3_577 ?
O4 Pb3 Cl2 91.79(17) . . ?
O4 Pb3 Cl2 91.79(17) 4_585 4_585 ?
O4 Pb3 Cl2 91.79(17) 4_585 . ?
O4 Pb3 Cl2 91.79(17) . 4_585 ?
O4 Pb3 Cl1 138.48(16) . 3_577 ?
O4 Pb3 Cl1 138.48(16) 4_585 3_577 ?
O4 Pb3 Cl1 145.78(17) 4_585 . ?
O4 Pb3 Cl1 145.78(17) . 1_565 ?
O4 Pb3 Cl1 75.80(16) 4_585 1_565 ?
O4 Pb3 Cl1 75.80(16) . . ?
O4 Pb3 O4 72.8(3) 4_585 . ?
O2 Pb1 O2 68.2(3) . 4_575 ?
O2 Pb1 O4 104.44(19) . 2_646 ?
O2 Pb1 O4 104.44(19) 4_575 3_676 ?
O2 Pb1 O4 149.2(2) . 3_676 ?
O2 Pb1 O4 149.2(2) 4_575 2_646 ?
O4 Pb1 O4 65.9(3) 2_646 3_676 ?
O1 Pb1 O2 78.0(2) 3_766 4_575 ?
O1 Pb1 O2 78.0(2) 3_766 . ?
O1 Pb1 O4 71.2(2) 3_766 2_646 ?
O1 Pb1 O4 71.2(2) 3_766 3_676 ?
O2 Pb2 Cl2 143.84(15) 4_575 4_675 ?
O2 Pb2 Cl2 75.88(15) . 4_675 ?
O2 Pb2 O2 73.8(3) 4_575 . ?
O3 Pb2 Cl2 76.56(12) . 4_675 ?
O3 Pb2 O2 78.5(2) . . ?
O3 Pb2 O2 78.5(2) . 4_575 ?
O2 P1 O2 111.8(5) 4_565 . ?
O2 P1 H1 107(3) . . ?
O2 P1 H1 107(3) 4_565 . ?
O1 P1 O2 111.6(3) . . ?
O1 P1 O2 111.6(3) . 4_565 ?
O1 P1 H1 108(6) . . ?
Cl2 Cl2 Pb3 0(10) 4_585 . ?
O4 P2 O4 111.9(5) . 4_575 ?
O4 P2 H2 107(3) 4_575 . ?
O4 P2 H2 107(3) . . ?
O3 P2 O4 109.9(3) . 4_575 ?
O3 P2 O4 109.9(3) . . ?
O3 P2 H2 110(5) . . ?
Pb3 Cl1 Pb3 104.57(8) 1_545 3_577 ?
Pb3 Cl1 Pb3 104.57(8) . 3_577 ?
Pb3 Cl1 Pb3 129.33(15) 1_545 . ?
Pb2 O2 Pb1 108.7(2) . . ?
P1 O2 Pb1 116.0(3) . . ?
P1 O2 Pb2 118.3(3) . . ?
Pb3 O4 Pb1 110.6(2) . 3_676 ?
P2 O4 Pb3 134.1(4) . . ?
P2 O4 Pb1 105.3(3) . 3_676 ?
P2 O3 Pb2 132.6(6) . . ?
P1 O1 Pb1 148.8(6) . 3_766 ?
H5A O5 H5A 59(10) . 4_585 ?
H5A O5 H5B 111(4) . . ?
H5B O5 H5A 111(4) . 4_585 ?

loop_
_geom_bond_atom_site_label_1
_geom_bond_atom_site_label_2
_geom_bond_distance
_geom_bond_site_symmetry_2
_geom_bond_publ_flag
Pb3 Cl2 2.891(4) . ?
Pb3 Cl2 2.891(4) 4_585 ?
Pb3 Cl1 3.0303(19) 1_565 ?
Pb3 Cl1 3.077(4) 3_577 ?
Pb3 Cl1 3.0303(19) . ?
Pb3 O4 2.474(6) . ?
Pb3 O4 2.474(6) 4_585 ?
Pb1 O2 2.622(6) . ?
Pb1 O2 2.622(6) 4_575 ?
Pb1 O4 2.700(6) 2_646 ?
Pb1 O4 2.700(6) 3_676 ?
Pb1 O1 2.395(9) 3_766 ?
Pb2 Cl2 3.1287(17) 4_675 ?
Pb2 O2 2.450(6) 4_575 ?
Pb2 O2 2.450(6) . ?
Pb2 O3 2.327(9) . ?
P1 O2 1.531(6) 4_565 ?
P1 O2 1.531(6) . ?
P1 O1 1.500(9) . ?
P1 H1 1.30(2) . ?
Cl2 Cl2 0.000(7) 4_585 ?
P2 O4 1.534(7) . ?
P2 O4 1.534(7) 4_575 ?
P2 O3 1.499(9) . ?
P2 H2 1.30(2) . ?
O5 H5A 0.85(2) . ?
O5 H5A 0.85(2) 4_585 ?
O5 H5B 0.85(2) . ?

loop_
_geom_torsion_atom_site_label_1
_geom_torsion_atom_site_label_2
_geom_torsion_atom_site_label_3
_geom_torsion_atom_site_label_4
_geom_torsion
_geom_torsion_site_symmetry_1
_geom_torsion_site_symmetry_2
_geom_torsion_site_symmetry_3
_geom_torsion_site_symmetry_4
_geom_torsion_publ_flag
O2 P1 O2 Pb1 -113.1(4) 4_565 . . . ?
O2 P1 O2 Pb2 114.9(4) 4_565 . . . ?
O2 P1 O1 Pb1 -117.0(3) . . . 3_766 ?
O2 P1 O1 Pb1 117.0(3) 4_565 . . 3_766 ?
O4 P2 O4 Pb3 92.3(6) 4_575 . . . ?
O4 P2 O4 Pb1 -127.1(3) 4_575 . . 3_676 ?
O4 P2 O3 Pb2 -118.2(3) 4_575 . . . ?
O4 P2 O3 Pb2 118.2(3) . . . . ?
O3 P2 O4 Pb3 -145.3(5) . . . . ?
O3 P2 O4 Pb1 -4.7(5) . . . 3_676 ?
O1 P1 O2 Pb1 121.1(4) . . . . ?
O1 P1 O2 Pb2 -11.0(5) . . . . ?
